data_1540613
loop_
_publ_author_name
'Mackay, Emily G.'
'N\"orret, Marck'
'Wong, Leon S.-M.'
'Louis, Ignace'
'Lawrence, Andrew L.'
'Willis, Anthony C.'
'Sherburn, Michael S.'

_publ_section_title
;
 A Domino Diels-Alder Approach toward the Tetracyclic Nicandrenone
 Framework.
;
_journal_issue 22
_journal_name_full 'Organic letters'
_journal_page_first 5517
_journal_page_last 5519
_journal_paper_doi 10.1021/acs.orglett.5b02412
_journal_volume 17
_journal_year 2015
_chemical_compound_source local
_chemical_formula_moiety 'C20 H22 O4'
_chemical_formula_sum 'C20 H22 O4'
_chemical_formula_weight 326.39
_space_group_IT_number 14
_symmetry_cell_setting monoclinic
_symmetry_space_group_name_Hall '-P 2ybc'
_symmetry_space_group_name_H-M 'P 1 21/c 1'
_atom_sites_solution_hydrogens difmap
_atom_sites_solution_primary direct
_audit_creation_date 15-10-08
_audit_creation_method CRYSTALS_ver_14.40
_audit_update_record
;
A  poor quality structure for identification purposes 
2007-02-21 - Report on  C20 H22 O4
             by Anthony C. Willis
             for Ignace Louis and Mick Sherburn
2007-02-21 - fails checkcif tests with warnings
2015-10-08 - revisit and tidy up
;
_cell_angle_alpha 90
_cell_angle_beta 97.862(7)
_cell_angle_gamma 90
_cell_formula_units_Z 4
_cell_length_a 14.271(2)
_cell_length_b 7.3032(10)
_cell_length_c 15.870(2)
_cell_measurement_reflns_used 14026
_cell_measurement_temperature 200
_cell_measurement_theta_max 25
_cell_measurement_theta_min 3
_cell_volume 1638.5(4)
_computing_cell_refinement 'Denzo/Scalepack (Otwinowski & Minor, 1997)'
_computing_data_collection 'COLLECT (Nonius BV, 1997)'
_computing_data_reduction 'Denzo/Scalepack (Otwinowski & Minor, 1997)'
_computing_molecular_graphics
; 
ORTEP-II (Johnson 1976) in teXsan (MSC, 1992-1997)
;
_computing_publication_material 'CRYSTALS (Watkin et al 2003)'
_computing_structure_refinement 'CRYSTALS (Watkin et al 2003)'
_computing_structure_solution 'SIR97 (Altomare et al, 1999)'
_diffrn_ambient_temperature 200
_diffrn_measured_fraction_theta_full 0.991
_diffrn_measured_fraction_theta_max 0.991
_diffrn_measurement_device Area
_diffrn_measurement_device_type 'Nonius KappaCCD'
_diffrn_measurement_method ' \f and \w scans with CCD '
_diffrn_radiation_monochromator graphite
_diffrn_radiation_type 'Mo K\a'
_diffrn_radiation_wavelength 0.71073
_diffrn_reflns_av_R_equivalents 0.150
_diffrn_reflns_limit_h_max 16
_diffrn_reflns_limit_h_min -16
_diffrn_reflns_limit_k_max 8
_diffrn_reflns_limit_k_min -7
_diffrn_reflns_limit_l_max 18
_diffrn_reflns_limit_l_min -18
_diffrn_reflns_number 11695
_diffrn_reflns_theta_full 24
_diffrn_reflns_theta_max 24
_diffrn_reflns_theta_min 2.591
_diffrn_standards_number 0
_exptl_absorpt_coefficient_mu 0.091
_exptl_absorpt_correction_T_max 0.99
_exptl_absorpt_correction_T_min 0.86
_exptl_absorpt_correction_type multi-scan
_exptl_absorpt_process_details 'DENZO/SCALEPACK (Otwinowski & Minor, 1997)'
_exptl_crystal_colour 'pale yellow'
_exptl_crystal_density_diffrn 1.323
_exptl_crystal_density_method 'not measured'
_exptl_crystal_description plate
_exptl_crystal_F_000 696
_exptl_crystal_size_max 0.200
_exptl_crystal_size_mid 0.060
_exptl_crystal_size_min 0.020
_refine_diff_density_max 0.65
_refine_diff_density_min -0.52
_refine_ls_extinction_method None
_refine_ls_goodness_of_fit_ref 0.9869
_refine_ls_hydrogen_treatment constr
_refine_ls_matrix_type full
_refine_ls_number_parameters 217
_refine_ls_number_reflns 2573
_refine_ls_number_restraints 12
_refine_ls_R_factor_all 0.1808
_refine_ls_R_factor_gt 0.0751
_refine_ls_shift/su_max 0.0019581
_refine_ls_shift/su_mean 0.0003117
_refine_ls_structure_factor_coef Fsqd
_refine_ls_weighting_details
;
 Method, part 1, Chebychev polynomial, (Watkin, 1994, Prince, 1982) 
 [weight] = 1.0/[A~0~*T~0~(x)+A~1~*T~1~(x) ... +A~n-1~]*T~n-1~(x)] 
 where A~i~ are the Chebychev coefficients listed below and x= Fcalc/Fmax 
 Method = Robust Weighting (Prince, 1982) 
 W = [weight] * [1-(deltaF/6*sigmaF)^2^]^2^ 
 A~i~ are: 
 24.0 34.4 17.2 3.90 
;
_refine_ls_weighting_scheme calc
_refine_ls_wR_factor_all 0.2255
_refine_ls_wR_factor_gt 0.1758
_refine_ls_wR_factor_ref 0.2255
_reflns_limit_h_max 16
_reflns_limit_h_min -16
_reflns_limit_k_max 8
_reflns_limit_k_min 0
_reflns_limit_l_max 18
_reflns_limit_l_min 0
_reflns_number_gt 1032
_reflns_number_total 2907
_reflns_threshold_expression I>2.0\s(I)
_oxford_diffrn_Wilson_B_factor 2.20
_oxford_diffrn_Wilson_scale 13.27
_oxford_refine_ls_r_factor_ref 0.1808
_oxford_refine_ls_scale 0.4165(14)
_oxford_reflns_number_all 2573
_oxford_reflns_threshold_expression_ref I>-10.0\s(I)
_oxford_structure_analysis_title she0703
_cod_data_source_file ol5b02412_si_003.cif
_cod_data_source_block compound19
_cod_original_sg_symbol_H-M 'P 1 21/c 1 '
_cod_database_code 1540613

loop_
_symmetry_equiv_pos_as_xyz
x,y,z
-x,-y,-z
-x,y+1/2,-z+1/2
x,-y+1/2,z+1/2

loop_
_atom_site_label
_atom_site_type_symbol
_atom_site_fract_x
_atom_site_fract_y
_atom_site_fract_z
_atom_site_U_iso_or_equiv
_atom_site_occupancy
_atom_site_adp_type
_atom_site_refinement_flags_posn
_atom_site_refinement_flags_adp
O1 O -0.0473(3) 0.8504(6) 0.3405(3) 0.0612 1.0000 Uani . .
O2 O -0.1398(3) 0.7912(7) 0.2204(3) 0.0751 1.0000 Uani . .
O3 O -0.0772(3) 0.8286(7) 0.0805(3) 0.0804 1.0000 Uani . .
O4 O 0.3549(3) 0.8836(8) 0.5289(3) 0.0796 1.0000 Uani . .
C1 C 0.0259(4) 0.8176(7) 0.2154(4) 0.0495 1.0000 Uani . .
C2 C 0.0108(5) 0.8262(9) 0.1261(4) 0.0615 1.0000 Uani . U
C3 C 0.0866(5) 0.8399(9) 0.0817(4) 0.0668 1.0000 Uani . U
C4 C 0.1759(5) 0.8367(9) 0.1235(4) 0.0646 1.0000 Uani . U
C5 C 0.1955(4) 0.8190(8) 0.2119(4) 0.0529 1.0000 Uani . .
C6 C 0.3005(4) 0.8017(9) 0.2518(4) 0.0608 1.0000 Uani . .
C7 C 0.3617(5) 0.9401(11) 0.2159(4) 0.0710 1.0000 Uani . .
C8 C 0.4109(4) 1.0655(10) 0.2621(4) 0.0678 1.0000 Uani . .
C9 C 0.4112(4) 1.0949(9) 0.3555(4) 0.0594 1.0000 Uani . .
C10 C 0.4072(4) 1.2953(9) 0.3802(5) 0.0699 1.0000 Uani . .
C11 C 0.4081(5) 1.3207(10) 0.4747(5) 0.0755 1.0000 Uani . .
C12 C 0.3324(5) 1.2057(10) 0.5104(5) 0.0695 1.0000 Uani . .
C13 C 0.3363(4) 1.0110(11) 0.4802(4) 0.0639 1.0000 Uani . .
C14 C 0.3235(4) 0.9908(9) 0.3829(4) 0.0588 1.0000 Uani . .
C15 C 0.3167(4) 0.7996(9) 0.3491(4) 0.0589 1.0000 Uani . .
C16 C 0.2381(4) 0.6869(9) 0.3803(4) 0.0612 1.0000 Uani . .
C17 C 0.1395(4) 0.7717(8) 0.3541(4) 0.0548 1.0000 Uani . .
C18 C 0.1204(4) 0.8061(7) 0.2591(3) 0.0458 1.0000 Uani . .
C19 C -0.0600(4) 0.8178(8) 0.2586(4) 0.0559 1.0000 Uani . .
C20 C -0.1320(5) 0.8509(11) 0.3831(5) 0.0840 1.0000 Uani . .
H31 H 0.0768 0.8508 0.0226 0.0796 1.0000 Uiso R .
H41 H 0.2268 0.8449 0.0927 0.0779 1.0000 Uiso R .
H61 H 0.3213 0.6812 0.2332 0.0730 1.0000 Uiso R .
H71 H 0.3644 0.9360 0.1573 0.0849 1.0000 Uiso R .
H81 H 0.4487 1.1429 0.2343 0.0808 1.0000 Uiso R .
H91 H 0.4699 1.0417 0.3857 0.0709 1.0000 Uiso R .
H101 H 0.4617 1.3573 0.3630 0.0842 1.0000 Uiso R .
H102 H 0.3510 1.3502 0.3496 0.0836 1.0000 Uiso R .
H111 H 0.3961 1.4487 0.4857 0.0909 1.0000 Uiso R .
H112 H 0.4700 1.2862 0.5037 0.0906 1.0000 Uiso R .
H121 H 0.3426 1.2083 0.5722 0.0830 1.0000 Uiso R .
H122 H 0.2703 1.2565 0.4894 0.0828 1.0000 Uiso R .
H141 H 0.2653 1.0569 0.3593 0.0706 1.0000 Uiso R .
H151 H 0.3779 0.7379 0.3678 0.0710 1.0000 Uiso R .
H161 H 0.2502 0.6769 0.4425 0.0728 1.0000 Uiso R .
H162 H 0.2381 0.5647 0.3549 0.0732 1.0000 Uiso R .
H171 H 0.1353 0.8883 0.3828 0.0659 1.0000 Uiso R .
H172 H 0.0911 0.6891 0.3708 0.0657 1.0000 Uiso R .
H201 H -0.1133 0.8779 0.4420 0.1258 1.0000 Uiso R .
H202 H -0.1752 0.9423 0.3584 0.1260 1.0000 Uiso R .
H203 H -0.1624 0.7334 0.3773 0.1259 1.0000 Uiso R .
H3 H -0.1125 0.8111 0.1164 0.1210 1.0000 Uiso R .

loop_
_atom_site_aniso_label
_atom_site_aniso_U_11
_atom_site_aniso_U_22
_atom_site_aniso_U_33
_atom_site_aniso_U_23
_atom_site_aniso_U_13
_atom_site_aniso_U_12
O1 0.057(2) 0.063(3) 0.067(3) 0.013(2) 0.020(2) 0.003(2)
O2 0.051(3) 0.077(3) 0.096(3) 0.011(3) 0.002(2) -0.008(2)
O3 0.082(3) 0.083(4) 0.069(3) -0.005(3) -0.015(2) 0.020(3)
O4 0.083(3) 0.086(4) 0.067(3) 0.008(3) 0.000(2) -0.014(3)
C1 0.060(4) 0.031(3) 0.058(4) -0.007(3) 0.010(3) -0.001(3)
C2 0.078(4) 0.048(4) 0.053(4) -0.006(3) -0.007(3) 0.017(3)
C3 0.087(5) 0.070(4) 0.042(3) -0.003(3) 0.005(3) 0.023(4)
C4 0.083(5) 0.064(4) 0.051(4) -0.003(3) 0.023(3) 0.012(4)
C5 0.063(4) 0.049(4) 0.048(3) -0.002(3) 0.012(3) 0.001(3)
C6 0.064(4) 0.062(4) 0.059(4) 0.001(3) 0.015(3) -0.001(4)
C7 0.059(4) 0.094(6) 0.064(4) 0.001(4) 0.024(3) 0.000(4)
C8 0.046(4) 0.079(5) 0.085(5) 0.019(4) 0.034(4) 0.001(3)
C9 0.044(4) 0.060(4) 0.076(5) -0.002(3) 0.012(3) -0.003(3)
C10 0.047(4) 0.058(4) 0.108(6) 0.006(4) 0.024(4) -0.002(3)
C11 0.052(4) 0.073(5) 0.102(6) -0.012(4) 0.011(4) -0.007(4)
C12 0.056(4) 0.079(5) 0.075(4) -0.017(4) 0.012(3) -0.011(4)
C13 0.051(4) 0.077(5) 0.065(5) -0.008(4) 0.013(3) -0.009(4)
C14 0.056(4) 0.052(4) 0.072(4) 0.001(3) 0.020(3) 0.006(3)
C15 0.048(4) 0.064(4) 0.064(4) 0.001(3) 0.006(3) 0.001(3)
C16 0.057(4) 0.062(4) 0.061(4) 0.008(3) -0.002(3) -0.002(3)
C17 0.061(4) 0.052(4) 0.053(4) 0.000(3) 0.015(3) -0.012(3)
C18 0.050(3) 0.039(3) 0.047(3) -0.003(3) 0.001(3) -0.009(3)
C19 0.059(4) 0.031(3) 0.074(5) 0.013(3) -0.005(3) -0.001(3)
C20 0.074(5) 0.084(6) 0.102(6) 0.027(5) 0.042(4) 0.011(4)

loop_
_atom_type_symbol
_atom_type_scat_dispersion_real
_atom_type_scat_dispersion_imag
_atom_type_scat_Cromer_Mann_a1
_atom_type_scat_Cromer_Mann_b1
_atom_type_scat_Cromer_Mann_a2
_atom_type_scat_Cromer_Mann_b2
_atom_type_scat_Cromer_Mann_a3
_atom_type_scat_Cromer_Mann_b3
_atom_type_scat_Cromer_Mann_a4
_atom_type_scat_Cromer_Mann_b4
_atom_type_scat_Cromer_Mann_c
_atom_type_scat_source
C 0.0033 0.0016 2.3100 20.8439 1.0200 10.2075 1.5886 0.5687 0.8650 51.6512 0.2156 'International Tables Vol C 4.2.6.8 and 6.1.1.4'
H 0.0000 0.0000 0.4930 10.5109 0.3229 26.1257 0.1402 3.1424 0.0408 57.7998 0.0030 'International Tables Vol C 4.2.6.8 and 6.1.1.4'
O 0.0106 0.0060 3.0485 13.2771 2.2868 5.7011 1.5463 0.3239 0.8670 32.9089 0.2508 'International Tables Vol C 4.2.6.8 and 6.1.1.4'

loop_
_geom_angle_atom_site_label_1
_geom_angle_atom_site_label_2
_geom_angle_atom_site_label_3
_geom_angle
_geom_angle_publ_flag
C19 O1 C20 116.6(5) yes
C2 O3 H3 103.8 no
C2 C1 C18 119.7(6) yes
C2 C1 C19 116.3(6) yes
C18 C1 C19 124.0(5) yes
C1 C2 O3 122.7(7) yes
C1 C2 C3 119.9(6) yes
O3 C2 C3 117.4(6) yes
C2 C3 C4 120.1(6) yes
C2 C3 H31 120.1 no
C4 C3 H31 119.8 no
C3 C4 C5 122.6(6) yes
C3 C4 H41 119.5 no
C5 C4 H41 117.9 no
C4 C5 C6 117.8(6) yes
C4 C5 C18 118.8(6) yes
C6 C5 C18 123.2(5) yes
C5 C6 C7 111.8(5) yes
C5 C6 C15 114.7(5) yes
C7 C6 C15 112.0(6) yes
C5 C6 H61 105.4 no
C7 C6 H61 105.9 no
C15 C6 H61 106.3 no
C6 C7 C8 123.5(6) yes
C6 C7 H71 117.5 no
C8 C7 H71 119.0 no
C7 C8 C9 125.5(6) yes
C7 C8 H81 117.2 no
C9 C8 H81 117.3 no
C8 C9 C10 113.5(6) yes
C8 C9 C14 108.0(5) yes
C10 C9 C14 109.6(5) yes
C8 C9 H91 108.1 no
C10 C9 H91 108.3 no
C14 C9 H91 109.3 no
C9 C10 C11 112.3(6) yes
C9 C10 H101 108.6 no
C11 C10 H101 108.8 no
C9 C10 H102 109.2 no
C11 C10 H102 110.0 no
H101 C10 H102 107.9 no
C10 C11 C12 112.9(6) yes
C10 C11 H111 108.7 no
C12 C11 H111 108.0 no
C10 C11 H112 108.8 no
C12 C11 H112 108.8 no
H111 C11 H112 109.6 no
C11 C12 C13 109.9(5) yes
C11 C12 H121 110.2 no
C13 C12 H121 109.5 no
C11 C12 H122 108.5 no
C13 C12 H122 108.8 no
H121 C12 H122 109.9 no
C12 C13 O4 122.4(6) yes
C12 C13 C14 114.0(7) yes
O4 C13 C14 123.4(7) yes
C13 C14 C9 104.0(5) yes
C13 C14 C15 116.3(6) yes
C9 C14 C15 111.6(5) yes
C13 C14 H141 108.1 no
C9 C14 H141 108.6 no
C15 C14 H141 108.1 no
C6 C15 C14 110.2(5) yes
C6 C15 C16 108.4(5) yes
C14 C15 C16 113.7(5) yes
C6 C15 H151 108.2 no
C14 C15 H151 107.9 no
C16 C15 H151 108.3 no
C15 C16 C17 112.3(5) yes
C15 C16 H161 109.3 no
C17 C16 H161 109.2 no
C15 C16 H162 108.4 no
C17 C16 H162 107.9 no
H161 C16 H162 109.7 no
C16 C17 C18 111.6(5) yes
C16 C17 H171 109.8 no
C18 C17 H171 107.9 no
C16 C17 H172 109.3 no
C18 C17 H172 109.4 no
H171 C17 H172 108.8 no
C17 C18 C1 121.4(5) yes
C17 C18 C5 119.9(5) yes
C1 C18 C5 118.6(5) yes
C1 C19 O1 116.6(5) yes
C1 C19 O2 122.6(6) yes
O1 C19 O2 120.8(6) yes
O1 C20 H201 108.4 no
O1 C20 H202 109.9 no
H201 C20 H202 109.6 no
O1 C20 H203 110.1 no
H201 C20 H203 109.9 no
H202 C20 H203 109.0 no

loop_
_geom_bond_atom_site_label_1
_geom_bond_atom_site_label_2
_geom_bond_distance
_geom_bond_publ_flag
O1 C19 1.309(7) yes
O1 C20 1.463(7) yes
O2 C19 1.230(7) yes
O3 C2 1.362(7) yes
O3 H3 0.821 no
O4 C13 1.216(8) yes
C1 C2 1.405(8) yes
C1 C18 1.432(8) yes
C1 C19 1.485(8) yes
C2 C3 1.373(9) yes
C3 C4 1.353(9) yes
C3 H31 0.932 no
C4 C5 1.399(8) yes
C4 H41 0.932 no
C5 C6 1.549(8) yes
C5 C18 1.392(8) yes
C6 C7 1.498(9) yes
C6 C15 1.531(8) yes
C6 H61 0.987 no
C7 C8 1.315(9) yes
C7 H71 0.936 no
C8 C9 1.497(9) yes
C8 H81 0.933 no
C9 C10 1.518(9) yes
C9 C14 1.575(8) yes
C9 H91 0.986 no
C10 C11 1.509(10) yes
C10 H101 0.970 no
C10 H102 0.965 no
C11 C12 1.537(9) yes
C11 H111 0.971 no
C11 H112 0.972 no
C12 C13 1.504(10) yes
C12 H121 0.971 no
C12 H122 0.977 no
C13 C14 1.537(9) yes
C14 C15 1.494(9) yes
C14 H141 0.989 no
C15 C16 1.527(8) yes
C15 H151 0.991 no
C16 C17 1.541(8) yes
C16 H161 0.982 no
C16 H162 0.979 no
C17 C18 1.517(8) yes
C17 H171 0.971 no
C17 H172 0.981 no
C20 H201 0.956 no
C20 H202 0.956 no
C20 H203 0.960 no

loop_
_geom_hbond_atom_site_label_D
_geom_hbond_atom_site_label_H
_geom_hbond_atom_site_label_A
_geom_hbond_angle_DHA
_geom_hbond_distance_DH
_geom_hbond_distance_HA
_geom_hbond_distance_DA
_geom_hbond_publ_flag
O3 H3 O2 154 0.82 1.75 2.519(9) yes

loop_
_geom_torsion_atom_site_label_1
_geom_torsion_atom_site_label_2
_geom_torsion_atom_site_label_3
_geom_torsion_atom_site_label_4
_geom_torsion
_geom_torsion_publ_flag
C20 O1 C19 O2 0.7(8) no
C20 O1 C19 C1 179.9(5) no
C18 C1 C2 O3 176.8(5) no
C18 C1 C2 C3 -5.8(9) no
C19 C1 C2 O3 -2.1(9) no
C19 C1 C2 C3 175.3(6) no
C2 C1 C18 C5 5.2(8) no
C2 C1 C18 C17 -171.9(5) no
C19 C1 C18 C5 -175.9(5) no
C19 C1 C18 C17 6.9(8) no
C2 C1 C19 O1 -165.4(5) no
C2 C1 C19 O2 13.7(8) no
C18 C1 C19 O1 15.7(8) no
C18 C1 C19 O2 -165.1(6) no
O3 C2 C3 C4 -179.4(6) no
C1 C2 C3 C4 3.0(10) no
C2 C3 C4 C5 0.3(10) no
C3 C4 C5 C6 175.3(6) no
C3 C4 C5 C18 -0.7(9) no
C4 C5 C6 C7 46.1(8) no
C4 C5 C6 C15 174.9(6) no
C18 C5 C6 C7 -138.1(6) no
C18 C5 C6 C15 -9.3(8) no
C4 C5 C18 C1 -2.0(8) no
C4 C5 C18 C17 175.1(5) no
C6 C5 C18 C1 -177.8(5) no
C6 C5 C18 C17 -0.6(8) no
C5 C6 C7 C8 119.3(7) no
C15 C6 C7 C8 -11.0(10) no
C5 C6 C15 C14 -85.8(6) no
C5 C6 C15 C16 39.3(7) no
C7 C6 C15 C14 43.0(7) no
C7 C6 C15 C16 168.0(5) no
C6 C7 C8 C9 -2.4(11) no
C7 C8 C9 C10 -137.2(7) no
C7 C8 C9 C14 -15.5(9) no
C8 C9 C10 C11 -179.7(5) no
C14 C9 C10 C11 59.5(7) no
C8 C9 C14 C13 173.9(5) no
C8 C9 C14 C15 47.8(7) no
C10 C9 C14 C13 -62.0(6) no
C10 C9 C14 C15 171.9(5) no
C9 C10 C11 C12 -51.9(7) no
C10 C11 C12 C13 48.9(8) no
C11 C12 C13 O4 117.5(7) no
C11 C12 C13 C14 -57.3(7) no
O4 C13 C14 C9 -111.7(6) no
O4 C13 C14 C15 11.3(8) no
C12 C13 C14 C9 63.1(6) no
C12 C13 C14 C15 -173.9(5) no
C9 C14 C15 C6 -63.1(6) no
C9 C14 C15 C16 174.9(5) no
C13 C14 C15 C6 177.9(5) no
C13 C14 C15 C16 55.9(7) no
C6 C15 C16 C17 -62.7(7) no
C14 C15 C16 C17 60.4(7) no
C15 C16 C17 C18 53.5(7) no
C16 C17 C18 C1 156.3(5) no
C16 C17 C18 C5 -20.8(7) no
